data_4032611
loop_
_publ_author_name
'Dengiz, Cagatay'
'Luppino, Sarah P.'
'Gutierrez, Gregory D.'
'Swager, Timothy M.'

_publ_section_title
;
 Naphthazarin-Polycyclic Conjugated Hydrocarbons and Iptycenes.
;
_journal_issue 14
_journal_name_full 'The Journal of organic chemistry'
_journal_page_first 7470
_journal_page_last 7480
_journal_paper_doi 10.1021/acs.joc.7b01170
_journal_volume 82
_journal_year 2017
_chemical_formula_sum 'C38.5 H25 Cl O4'
_chemical_formula_weight 587.03
_space_group_crystal_system triclinic
_space_group_IT_number 2
_space_group_name_Hall '-P 1'
_space_group_name_H-M_alt 'P -1'
_symmetry_space_group_name_Hall '-P 1'
_symmetry_space_group_name_H-M 'P -1'
_atom_sites_solution_hydrogens mixed
_atom_sites_solution_primary direct
_atom_sites_solution_secondary difmap
_audit_creation_method SHELXL-2014/7
_cell_angle_alpha 107.8422(14)
_cell_angle_beta 98.5470(14)
_cell_angle_gamma 98.6723(13)
_cell_formula_units_Z 4
_cell_length_a 9.2129(7)
_cell_length_b 16.4590(13)
_cell_length_c 19.8551(16)
_cell_measurement_reflns_used 9906
_cell_measurement_temperature 100(2)
_cell_measurement_theta_max 30.43
_cell_measurement_theta_min 2.16
_cell_volume 2771.8(4)
_computing_cell_refinement 'SAINT 7.46A (Bruker-AXS, 2015)'
_computing_data_collection 'APEX2 v2011.4.0 (Bruker-AXS, 2015)'
_computing_data_reduction 'SAINT 7.46A (Bruker-AXS, 2015)'
_computing_molecular_graphics 'Bruker SHELXTL'
_computing_publication_material 'Bruker SHELXTL'
_computing_structure_refinement 'SHELXL-2014/7 (Sheldrick, 2014)'
_computing_structure_solution 'SHELXT-2015 (Sheldrick, 2015)'
_diffrn_ambient_temperature 100(2)
_diffrn_detector_area_resol_mean 8.3
_diffrn_measured_fraction_theta_full 0.999
_diffrn_measured_fraction_theta_max 0.999
_diffrn_measurement_device_type 'Bruker Smart APEX2 CCD'
_diffrn_measurement_method '\f and \w scans'
_diffrn_radiation_type MoK\a
_diffrn_radiation_wavelength 0.71073
_diffrn_reflns_av_R_equivalents 0.0473
_diffrn_reflns_av_unetI/netI 0.0458
_diffrn_reflns_Laue_measured_fraction_full 0.999
_diffrn_reflns_Laue_measured_fraction_max 0.999
_diffrn_reflns_limit_h_max 12
_diffrn_reflns_limit_h_min -12
_diffrn_reflns_limit_k_max 22
_diffrn_reflns_limit_k_min -22
_diffrn_reflns_limit_l_max 27
_diffrn_reflns_limit_l_min -27
_diffrn_reflns_number 70632
_diffrn_reflns_point_group_measured_fraction_full 0.999
_diffrn_reflns_point_group_measured_fraction_max 0.999
_diffrn_reflns_theta_full 25.242
_diffrn_reflns_theta_max 29.575
_diffrn_reflns_theta_min 1.412
_diffrn_source 'I\mS micro-focus sealed tube, multilayer optics'
_exptl_absorpt_coefficient_mu 0.183
_exptl_absorpt_correction_T_max 0.7461
_exptl_absorpt_correction_T_min 0.7128
_exptl_absorpt_correction_type multi-scan
_exptl_absorpt_process_details 'SADABS (Sheldrick, 2009)'
_exptl_crystal_colour yellow
_exptl_crystal_density_diffrn 1.407
_exptl_crystal_density_method 'not measured'
_exptl_crystal_description blade
_exptl_crystal_F_000 1220
_exptl_crystal_size_max 0.255
_exptl_crystal_size_mid 0.105
_exptl_crystal_size_min 0.020
_refine_diff_density_max 0.393
_refine_diff_density_min -0.432
_refine_diff_density_rms 0.059
_refine_ls_extinction_method none
_refine_ls_goodness_of_fit_ref 1.023
_refine_ls_hydrogen_treatment mixed
_refine_ls_matrix_type full
_refine_ls_number_parameters 824
_refine_ls_number_reflns 15558
_refine_ls_number_restraints 17
_refine_ls_restrained_S_all 1.023
_refine_ls_R_factor_all 0.0786
_refine_ls_R_factor_gt 0.0497
_refine_ls_shift/su_max 0.001
_refine_ls_shift/su_mean 0.000
_refine_ls_structure_factor_coef Fsqd
_refine_ls_weighting_details 'w=1/[\s^2^(Fo^2^)+(0.0531P)^2^+1.4154P] where P=(Fo^2^+2Fc^2^)/3'
_refine_ls_weighting_scheme calc
_refine_ls_wR_factor_gt 0.1169
_refine_ls_wR_factor_ref 0.1319
_reflns_Friedel_coverage 0.000
_reflns_number_gt 10892
_reflns_number_total 15558
_reflns_threshold_expression 'I > 2\s(I)'
_cod_data_source_file jo7b01170_si_002.cif
_cod_data_source_block X17094
_cod_depositor_comments 'Adding full bibliography for 4032611--4032612.cif.'
_cod_original_formula_sum 'C38.50 H25 Cl O4'
_cod_database_code 4032611
_shelx_shelxl_version_number 2014/7
_shelx_space_group_comment
; 
The symmetry employed for this shelxl refinement is uniquely defined 
by the following loop, which should always be used as a source of 
symmetry information in preference to the above space-group names. 
They are only intended as comments. 
;
_shelx_estimated_absorpt_t_min 0.955
_shelx_estimated_absorpt_t_max 0.996

loop_
_space_group_symop_operation_xyz
'x, y, z'
'-x, -y, -z'

loop_
_atom_site_label
_atom_site_type_symbol
_atom_site_fract_x
_atom_site_fract_y
_atom_site_fract_z
_atom_site_U_iso_or_equiv
_atom_site_adp_type
_atom_site_occupancy
_atom_site_site_symmetry_order
_atom_site_calc_flag
_atom_site_refinement_flags_posn
_atom_site_refinement_flags_adp
_atom_site_refinement_flags_occupancy
_atom_site_disorder_assembly
_atom_site_disorder_group
O1 O 0.41602(12) 0.32746(7) 0.11636(7) 0.0204(2) Uani 1 1 d . . . . .
O2 O 0.21232(13) 0.20180(7) 0.11088(7) 0.0201(2) Uani 1 1 d D . . . .
H2 H 0.3004(14) 0.2327(12) 0.1155(11) 0.030 Uiso 1 1 d D U . . .
O3 O -0.20773(12) 0.39706(7) 0.06843(6) 0.0171(2) Uani 1 1 d D . . . .
H3 H -0.161(2) 0.4477(9) 0.0702(11) 0.026 Uiso 1 1 d D U . . .
O4 O 0.00714(12) 0.52080(7) 0.07929(7) 0.0191(2) Uani 1 1 d . . . . .
C1 C 0.37703(16) 0.45383(9) 0.09017(8) 0.0134(3) Uani 1 1 d . . . . .
H1 H 0.4219 0.4379 0.0463 0.016 Uiso 1 1 calc R U . . .
C2 C 0.32124(17) 0.36921(10) 0.10211(8) 0.0146(3) Uani 1 1 d . . . . .
C3 C 0.16187(17) 0.33510(10) 0.09407(8) 0.0138(3) Uani 1 1 d . . . . .
C4 C 0.11545(17) 0.25226(10) 0.09931(8) 0.0148(3) Uani 1 1 d D . . . .
C5 C -0.03711(17) 0.22020(10) 0.09303(8) 0.0143(3) Uani 1 1 d . . . . .
C6 C -0.14267(17) 0.26914(10) 0.08248(8) 0.0137(3) Uani 1 1 d . . . . .
C7 C -0.09909(17) 0.35218(9) 0.07770(8) 0.0130(3) Uani 1 1 d D . . . .
C8 C 0.05301(17) 0.38561(10) 0.08318(8) 0.0131(3) Uani 1 1 d . . . . .
C9 C 0.09888(17) 0.47284(10) 0.08035(8) 0.0140(3) Uani 1 1 d . . . . .
C10 C 0.25730(16) 0.50623(9) 0.07491(8) 0.0141(3) Uani 1 1 d . . . . .
H10 H 0.2529 0.5060 0.0242 0.017 Uiso 1 1 calc R U . . .
C11 C 0.31188(17) 0.60368(10) 0.12574(8) 0.0145(3) Uani 1 1 d . . . . .
H11 H 0.2396 0.6407 0.1168 0.017 Uiso 1 1 calc R U . . .
C12 C 0.46402(17) 0.63384(10) 0.11134(8) 0.0152(3) Uani 1 1 d . . . . .
C13 C 0.49989(18) 0.69760(10) 0.08093(9) 0.0172(3) Uani 1 1 d . . . . .
H13 H 0.4267 0.7281 0.0680 0.021 Uiso 1 1 calc R U . . .
C14 C 0.64558(18) 0.71634(10) 0.06952(9) 0.0186(3) Uani 1 1 d . . . . .
H14 H 0.6713 0.7599 0.0487 0.022 Uiso 1 1 calc R U . . .
C15 C 0.75286(18) 0.67204(10) 0.08829(9) 0.0188(3) Uani 1 1 d . . . . .
H15 H 0.8520 0.6862 0.0812 0.023 Uiso 1 1 calc R U . . .
C16 C 0.71552(18) 0.60660(10) 0.11762(9) 0.0171(3) Uani 1 1 d . . . . .
H16 H 0.7885 0.5758 0.1301 0.021 Uiso 1 1 calc R U . . .
C17 C 0.57084(17) 0.58709(10) 0.12832(8) 0.0153(3) Uani 1 1 d . . . . .
C18 C 0.50794(17) 0.51423(10) 0.15424(8) 0.0143(3) Uani 1 1 d . . . . .
H18 H 0.5859 0.4820 0.1666 0.017 Uiso 1 1 calc R U . . .
C19 C 0.43714(17) 0.55267(10) 0.21763(8) 0.0155(3) Uani 1 1 d . . . . .
C20 C 0.46454(19) 0.54157(11) 0.28463(9) 0.0199(3) Uani 1 1 d . . . . .
H20 H 0.5361 0.5088 0.2950 0.024 Uiso 1 1 calc R U . . .
C21 C 0.3852(2) 0.57933(11) 0.33659(9) 0.0232(4) Uani 1 1 d . . . . .
H21 H 0.4042 0.5731 0.3829 0.028 Uiso 1 1 calc R U . . .
C22 C 0.2786(2) 0.62585(11) 0.32087(9) 0.0229(4) Uani 1 1 d . . . . .
H22 H 0.2243 0.6506 0.3563 0.028 Uiso 1 1 calc R U . . .
C23 C 0.25069(18) 0.63641(10) 0.25353(9) 0.0189(3) Uani 1 1 d . . . . .
H23 H 0.1770 0.6677 0.2428 0.023 Uiso 1 1 calc R U . . .
C24 C 0.33141(17) 0.60082(10) 0.20227(9) 0.0155(3) Uani 1 1 d . . . . .
C25 C -0.10420(17) 0.13394(10) 0.10133(9) 0.0155(3) Uani 1 1 d . . . . .
H25 H -0.0279 0.0986 0.1090 0.019 Uiso 1 1 calc R U . . .
C26 C -0.22607(17) 0.08724(10) 0.03360(9) 0.0152(3) Uani 1 1 d . . . . .
C27 C -0.23636(18) 0.00533(10) -0.01627(9) 0.0173(3) Uani 1 1 d . . . . .
H27 H -0.1639 -0.0283 -0.0094 0.021 Uiso 1 1 calc R U . . .
C28 C -0.35413(19) -0.02728(10) -0.07673(9) 0.0203(3) Uani 1 1 d . . . . .
H28 H -0.3608 -0.0829 -0.1115 0.024 Uiso 1 1 calc R U . . .
C29 C -0.46156(19) 0.02115(11) -0.08629(9) 0.0199(3) Uani 1 1 d . . . . .
H29 H -0.5422 -0.0018 -0.1272 0.024 Uiso 1 1 calc R U . . .
C30 C -0.45139(18) 0.10335(10) -0.03597(9) 0.0169(3) Uani 1 1 d . . . . .
H30 H -0.5253 0.1363 -0.0423 0.020 Uiso 1 1 calc R U . . .
C31 C -0.33305(17) 0.13657(10) 0.02316(9) 0.0151(3) Uani 1 1 d . . . . .
C32 C -0.30189(17) 0.22626(10) 0.08135(8) 0.0144(3) Uani 1 1 d . . . . .
H32 H -0.3776 0.2618 0.0735 0.017 Uiso 1 1 calc R U . . .
C33 C -0.28882(17) 0.21139(10) 0.15416(9) 0.0158(3) Uani 1 1 d . . . . .
C34 C -0.36340(19) 0.24665(11) 0.20827(9) 0.0197(3) Uani 1 1 d . . . . .
H34 H -0.4355 0.2803 0.2008 0.024 Uiso 1 1 calc R U . . .
C35 C -0.3309(2) 0.23185(12) 0.27385(10) 0.0264(4) Uani 1 1 d . . . . .
H35 H -0.3810 0.2557 0.3115 0.032 Uiso 1 1 calc R U . . .
C36 C -0.2265(2) 0.18275(12) 0.28438(10) 0.0270(4) Uani 1 1 d . . . . .
H36 H -0.2047 0.1737 0.3295 0.032 Uiso 1 1 calc R U . . .
C37 C -0.15211(19) 0.14603(11) 0.22983(9) 0.0208(3) Uani 1 1 d . . . . .
H37 H -0.0820 0.1112 0.2371 0.025 Uiso 1 1 calc R U . . .
C38 C -0.18266(17) 0.16141(10) 0.16483(9) 0.0161(3) Uani 1 1 d . . . . .
O5 O 0.96949(13) 0.70397(8) 0.36775(7) 0.0222(3) Uani 1 1 d . . . . .
O6 O 0.85050(13) 0.67863(8) 0.46859(6) 0.0189(2) Uani 1 1 d D . . . .
H6 H 0.9089(18) 0.6756(13) 0.4390(10) 0.028 Uiso 1 1 d D U . . .
O7 O 0.41467(13) 0.85259(8) 0.39925(6) 0.0192(2) Uani 1 1 d D . . . .
H7 H 0.426(2) 0.8626(13) 0.3592(9) 0.029 Uiso 1 1 d D U . . .
O8 O 0.52350(13) 0.85794(8) 0.29024(6) 0.0211(2) Uani 1 1 d . . . . .
C41 C 0.87433(17) 0.77024(10) 0.28580(8) 0.0145(3) Uani 1 1 d . . . . .
H41 H 0.8708 0.7170 0.2438 0.017 Uiso 1 1 calc R U . . .
C42 C 0.86840(17) 0.74022(10) 0.35015(8) 0.0150(3) Uani 1 1 d . . . . .
C43 C 0.74836(17) 0.75225(10) 0.39013(8) 0.0137(3) Uani 1 1 d . . . . .
C44 C 0.74917(17) 0.72332(10) 0.44974(8) 0.0146(3) Uani 1 1 d D . . . .
C45 C 0.64277(17) 0.74256(10) 0.49264(8) 0.0151(3) Uani 1 1 d . . . . .
C46 C 0.53494(17) 0.78695(10) 0.47562(8) 0.0149(3) Uani 1 1 d . . . . .
C47 C 0.52589(17) 0.81208(10) 0.41407(9) 0.0149(3) Uani 1 1 d D . . . .
C48 C 0.63403(17) 0.79579(10) 0.37136(8) 0.0141(3) Uani 1 1 d . . . . .
C49 C 0.62708(17) 0.82379(10) 0.30843(8) 0.0148(3) Uani 1 1 d . . . . .
C50 C 0.74431(17) 0.81221(10) 0.26268(8) 0.0147(3) Uani 1 1 d . . . . .
H50 H 0.6914 0.7741 0.2126 0.018 Uiso 1 1 calc R U . . .
C51 C 0.81183(18) 0.90399(10) 0.25829(9) 0.0162(3) Uani 1 1 d . . . . .
H51 H 0.7318 0.9337 0.2435 0.019 Uiso 1 1 calc R U . . .
C52 C 0.91437(18) 0.88663(10) 0.20504(9) 0.0171(3) Uani 1 1 d . . . . .
C53 C 0.89907(19) 0.90409(11) 0.14042(9) 0.0194(3) Uani 1 1 d . . . . .
H53 H 0.8204 0.9308 0.1268 0.023 Uiso 1 1 calc R U . . .
C54 C 1.00038(19) 0.88192(11) 0.09605(9) 0.0223(3) Uani 1 1 d . . . . .
H54 H 0.9905 0.8934 0.0517 0.027 Uiso 1 1 calc R U . . .
C55 C 1.1160(2) 0.84318(11) 0.11595(9) 0.0230(4) Uani 1 1 d . . . . .
H55 H 1.1845 0.8283 0.0851 0.028 Uiso 1 1 calc R U . . .
C56 C 1.13206(18) 0.82596(10) 0.18082(9) 0.0185(3) Uani 1 1 d . . . . .
H56 H 1.2112 0.7996 0.1945 0.022 Uiso 1 1 calc R U . . .
C57 C 1.03046(18) 0.84792(10) 0.22526(8) 0.0165(3) Uani 1 1 d . . . . .
C58 C 1.02917(17) 0.83320(10) 0.29695(8) 0.0153(3) Uani 1 1 d . . . . .
H58 H 1.1161 0.8082 0.3117 0.018 Uiso 1 1 calc R U . . .
C59 C 1.02826(17) 0.91993(10) 0.35196(8) 0.0153(3) Uani 1 1 d . . . . .
C60 C 1.13226(18) 0.96348(11) 0.41590(9) 0.0185(3) Uani 1 1 d . . . . .
H60 H 1.2131 0.9384 0.4297 0.022 Uiso 1 1 calc R U . . .
C61 C 1.11668(19) 1.04480(11) 0.45978(9) 0.0218(3) Uani 1 1 d . . . . .
H61 H 1.1885 1.0757 0.5033 0.026 Uiso 1 1 calc R U . . .
C62 C 0.9970(2) 1.08068(11) 0.44025(10) 0.0228(4) Uani 1 1 d . . . . .
H62 H 0.9868 1.1357 0.4708 0.027 Uiso 1 1 calc R U . . .
C63 C 0.89237(18) 1.03684(10) 0.37660(9) 0.0188(3) Uani 1 1 d . . . . .
H63 H 0.8097 1.0612 0.3638 0.023 Uiso 1 1 calc R U . . .
C64 C 0.90888(17) 0.95715(10) 0.33163(9) 0.0156(3) Uani 1 1 d . . . . .
C65 C 0.63451(18) 0.72060(10) 0.56142(9) 0.0167(3) Uani 1 1 d . . . . .
H65 H 0.7126 0.6883 0.5736 0.020 Uiso 1 1 calc R U . . .
C66 C 0.47452(18) 0.67029(10) 0.54968(8) 0.0172(3) Uani 1 1 d . . . . .
C67 C 0.4313(2) 0.58903(11) 0.55609(9) 0.0228(4) Uani 1 1 d . . . . .
H67 H 0.5047 0.5580 0.5678 0.027 Uiso 1 1 calc R U . . .
C68 C 0.2789(2) 0.55346(12) 0.54514(11) 0.0296(4) Uani 1 1 d . . . . .
H68 H 0.2483 0.4977 0.5491 0.036 Uiso 1 1 calc R U . . .
C69 C 0.1719(2) 0.59893(12) 0.52845(10) 0.0279(4) Uani 1 1 d . . . . .
H69 H 0.0683 0.5741 0.5211 0.034 Uiso 1 1 calc R U . . .
C70 C 0.21503(19) 0.68061(11) 0.52232(9) 0.0216(3) Uani 1 1 d . . . . .
H70 H 0.1416 0.7119 0.5112 0.026 Uiso 1 1 calc R U . . .
C71 C 0.36590(18) 0.71579(10) 0.53255(8) 0.0165(3) Uani 1 1 d . . . . .
C72 C 0.43230(17) 0.80469(10) 0.52931(9) 0.0165(3) Uani 1 1 d . . . . .
H72 H 0.3546 0.8369 0.5167 0.020 Uiso 1 1 calc R U . . .
C73 C 0.53689(17) 0.85345(10) 0.60260(9) 0.0170(3) Uani 1 1 d . . . . .
C74 C 0.53102(19) 0.93376(11) 0.65041(9) 0.0212(3) Uani 1 1 d . . . . .
H74 H 0.4591 0.9653 0.6380 0.025 Uiso 1 1 calc R U . . .
C75 C 0.6316(2) 0.96774(12) 0.71672(10) 0.0271(4) Uani 1 1 d . . . . .
H75 H 0.6276 1.0225 0.7501 0.033 Uiso 1 1 calc R U . . .
C76 C 0.7373(2) 0.92216(13) 0.73432(10) 0.0287(4) Uani 1 1 d . . . . .
H76 H 0.8054 0.9460 0.7798 0.034 Uiso 1 1 calc R U . . .
C77 C 0.74541(19) 0.84168(12) 0.68621(9) 0.0239(4) Uani 1 1 d . . . . .
H77 H 0.8185 0.8107 0.6984 0.029 Uiso 1 1 calc R U . . .
C78 C 0.64465(18) 0.80784(10) 0.62032(9) 0.0176(3) Uani 1 1 d . . . . .
C1S C -0.0159(5) 0.4359(3) 0.3175(2) 0.0615(13) Uani 0.6439(19) 1 d D . P A 1
H1S1 H -0.0886 0.4002 0.3346 0.074 Uiso 0.6439(19) 1 calc R U P A 1
H1S2 H 0.0395 0.4869 0.3597 0.074 Uiso 0.6439(19) 1 calc R U P A 1
Cl1 Cl -0.1132(3) 0.47233(16) 0.25445(9) 0.0548(4) Uani 0.6439(19) 1 d D . P A 1
Cl2 Cl 0.11187(14) 0.37332(7) 0.28214(6) 0.0611(4) Uani 0.6439(19) 1 d D . P A 1
C1T C 0.0075(9) 0.4057(5) 0.2715(4) 0.055(2) Uani 0.3561(19) 1 d D . P A 2
H1T1 H 0.0791 0.4194 0.2420 0.066 Uiso 0.3561(19) 1 calc R U P A 2
H1T2 H -0.0542 0.3465 0.2448 0.066 Uiso 0.3561(19) 1 calc R U P A 2
Cl1A Cl -0.1078(5) 0.4810(3) 0.2847(2) 0.0714(11) Uani 0.3561(19) 1 d D . P A 2
Cl2A Cl 0.1066(2) 0.40783(14) 0.35471(10) 0.0586(7) Uani 0.3561(19) 1 d D . P A 2

loop_
_atom_site_aniso_label
_atom_site_aniso_U_11
_atom_site_aniso_U_22
_atom_site_aniso_U_33
_atom_site_aniso_U_23
_atom_site_aniso_U_13
_atom_site_aniso_U_12
O1 0.0136(5) 0.0174(6) 0.0323(7) 0.0104(5) 0.0044(5) 0.0057(4)
O2 0.0123(5) 0.0154(5) 0.0352(7) 0.0111(5) 0.0048(5) 0.0052(4)
O3 0.0118(5) 0.0146(5) 0.0265(6) 0.0086(5) 0.0036(5) 0.0047(4)
O4 0.0142(5) 0.0156(5) 0.0284(6) 0.0078(5) 0.0035(5) 0.0053(4)
C1 0.0116(7) 0.0117(6) 0.0159(7) 0.0026(6) 0.0032(6) 0.0032(5)
C2 0.0125(7) 0.0129(7) 0.0163(7) 0.0018(6) 0.0026(6) 0.0035(5)
C3 0.0108(7) 0.0128(7) 0.0173(7) 0.0039(6) 0.0029(6) 0.0038(5)
C4 0.0120(7) 0.0140(7) 0.0187(8) 0.0045(6) 0.0034(6) 0.0054(6)
C5 0.0135(7) 0.0122(7) 0.0167(7) 0.0040(6) 0.0035(6) 0.0028(5)
C6 0.0125(7) 0.0148(7) 0.0128(7) 0.0032(6) 0.0027(6) 0.0025(5)
C7 0.0129(7) 0.0127(7) 0.0128(7) 0.0028(6) 0.0024(5) 0.0041(5)
C8 0.0124(7) 0.0130(7) 0.0138(7) 0.0037(6) 0.0030(6) 0.0036(5)
C9 0.0140(7) 0.0134(7) 0.0131(7) 0.0026(6) 0.0018(6) 0.0033(6)
C10 0.0118(7) 0.0129(7) 0.0161(7) 0.0033(6) 0.0021(6) 0.0023(5)
C11 0.0124(7) 0.0119(7) 0.0177(7) 0.0029(6) 0.0023(6) 0.0029(5)
C12 0.0140(7) 0.0125(7) 0.0151(7) 0.0004(6) 0.0020(6) 0.0009(6)
C13 0.0176(8) 0.0141(7) 0.0163(7) 0.0024(6) 0.0010(6) 0.0006(6)
C14 0.0207(8) 0.0153(7) 0.0161(8) 0.0024(6) 0.0041(6) -0.0021(6)
C15 0.0160(8) 0.0181(8) 0.0164(8) -0.0015(6) 0.0048(6) -0.0004(6)
C16 0.0147(7) 0.0144(7) 0.0168(8) -0.0015(6) 0.0028(6) 0.0016(6)
C17 0.0152(7) 0.0118(7) 0.0152(7) 0.0005(6) 0.0020(6) 0.0015(6)
C18 0.0109(7) 0.0133(7) 0.0168(7) 0.0025(6) 0.0014(6) 0.0036(5)
C19 0.0131(7) 0.0132(7) 0.0167(7) 0.0014(6) 0.0021(6) 0.0004(6)
C20 0.0194(8) 0.0174(7) 0.0196(8) 0.0046(6) 0.0006(6) 0.0011(6)
C21 0.0279(9) 0.0224(8) 0.0158(8) 0.0042(7) 0.0038(7) 0.0004(7)
C22 0.0242(9) 0.0209(8) 0.0204(8) 0.0012(7) 0.0094(7) 0.0022(7)
C23 0.0168(8) 0.0147(7) 0.0228(8) 0.0021(6) 0.0065(6) 0.0023(6)
C24 0.0138(7) 0.0117(7) 0.0181(8) 0.0025(6) 0.0026(6) 0.0001(6)
C25 0.0123(7) 0.0148(7) 0.0209(8) 0.0071(6) 0.0044(6) 0.0040(6)
C26 0.0140(7) 0.0148(7) 0.0182(8) 0.0066(6) 0.0062(6) 0.0020(6)
C27 0.0164(8) 0.0146(7) 0.0232(8) 0.0076(6) 0.0079(6) 0.0036(6)
C28 0.0230(8) 0.0144(7) 0.0216(8) 0.0032(6) 0.0080(7) 0.0011(6)
C29 0.0183(8) 0.0181(8) 0.0205(8) 0.0050(6) 0.0030(6) -0.0004(6)
C30 0.0149(7) 0.0170(7) 0.0199(8) 0.0074(6) 0.0049(6) 0.0025(6)
C31 0.0119(7) 0.0158(7) 0.0189(8) 0.0069(6) 0.0060(6) 0.0019(6)
C32 0.0120(7) 0.0153(7) 0.0168(7) 0.0055(6) 0.0044(6) 0.0041(6)
C33 0.0143(7) 0.0163(7) 0.0172(8) 0.0063(6) 0.0036(6) 0.0022(6)
C34 0.0202(8) 0.0213(8) 0.0198(8) 0.0072(7) 0.0072(6) 0.0074(6)
C35 0.0327(10) 0.0304(9) 0.0222(9) 0.0108(8) 0.0132(8) 0.0135(8)
C36 0.0343(10) 0.0298(9) 0.0218(9) 0.0141(8) 0.0070(8) 0.0090(8)
C37 0.0204(8) 0.0200(8) 0.0238(9) 0.0107(7) 0.0029(7) 0.0044(6)
C38 0.0141(7) 0.0141(7) 0.0196(8) 0.0059(6) 0.0035(6) 0.0008(6)
O5 0.0195(6) 0.0273(6) 0.0277(7) 0.0136(5) 0.0111(5) 0.0129(5)
O6 0.0169(6) 0.0231(6) 0.0221(6) 0.0108(5) 0.0078(5) 0.0100(5)
O7 0.0160(6) 0.0255(6) 0.0226(6) 0.0126(5) 0.0076(5) 0.0105(5)
O8 0.0169(6) 0.0282(6) 0.0233(6) 0.0131(5) 0.0061(5) 0.0088(5)
C41 0.0138(7) 0.0140(7) 0.0144(7) 0.0027(6) 0.0045(6) 0.0024(6)
C42 0.0141(7) 0.0132(7) 0.0156(7) 0.0019(6) 0.0041(6) 0.0020(6)
C43 0.0125(7) 0.0132(7) 0.0143(7) 0.0027(6) 0.0033(6) 0.0025(5)
C44 0.0120(7) 0.0136(7) 0.0167(7) 0.0035(6) 0.0018(6) 0.0030(5)
C45 0.0127(7) 0.0161(7) 0.0156(7) 0.0044(6) 0.0031(6) 0.0022(6)
C46 0.0132(7) 0.0138(7) 0.0160(7) 0.0029(6) 0.0034(6) 0.0018(6)
C47 0.0116(7) 0.0142(7) 0.0184(8) 0.0046(6) 0.0031(6) 0.0030(6)
C48 0.0118(7) 0.0139(7) 0.0153(7) 0.0032(6) 0.0032(6) 0.0026(5)
C49 0.0139(7) 0.0135(7) 0.0144(7) 0.0022(6) 0.0019(6) 0.0013(6)
C50 0.0134(7) 0.0161(7) 0.0141(7) 0.0041(6) 0.0039(6) 0.0023(6)
C51 0.0153(7) 0.0163(7) 0.0181(8) 0.0067(6) 0.0044(6) 0.0034(6)
C52 0.0163(8) 0.0157(7) 0.0171(8) 0.0040(6) 0.0040(6) -0.0008(6)
C53 0.0187(8) 0.0186(8) 0.0193(8) 0.0066(6) 0.0030(6) -0.0012(6)
C54 0.0244(9) 0.0231(8) 0.0171(8) 0.0072(7) 0.0049(7) -0.0035(7)
C55 0.0217(9) 0.0240(8) 0.0208(8) 0.0045(7) 0.0097(7) -0.0011(7)
C56 0.0171(8) 0.0159(7) 0.0205(8) 0.0033(6) 0.0065(6) 0.0004(6)
C57 0.0159(7) 0.0152(7) 0.0153(7) 0.0024(6) 0.0033(6) -0.0006(6)
C58 0.0140(7) 0.0157(7) 0.0159(7) 0.0039(6) 0.0046(6) 0.0040(6)
C59 0.0155(7) 0.0136(7) 0.0166(8) 0.0038(6) 0.0065(6) 0.0025(6)
C60 0.0141(7) 0.0198(8) 0.0198(8) 0.0049(6) 0.0033(6) 0.0025(6)
C61 0.0196(8) 0.0193(8) 0.0199(8) -0.0002(7) 0.0032(6) -0.0004(6)
C62 0.0236(9) 0.0140(7) 0.0256(9) -0.0010(7) 0.0076(7) 0.0019(6)
C63 0.0168(8) 0.0154(7) 0.0253(9) 0.0065(6) 0.0074(6) 0.0041(6)
C64 0.0134(7) 0.0152(7) 0.0177(8) 0.0050(6) 0.0042(6) 0.0015(6)
C65 0.0150(7) 0.0197(7) 0.0165(8) 0.0064(6) 0.0049(6) 0.0046(6)
C66 0.0186(8) 0.0176(7) 0.0143(7) 0.0028(6) 0.0065(6) 0.0031(6)
C67 0.0282(9) 0.0186(8) 0.0228(9) 0.0063(7) 0.0096(7) 0.0052(7)
C68 0.0357(11) 0.0198(8) 0.0310(10) 0.0058(8) 0.0134(8) -0.0021(7)
C69 0.0224(9) 0.0270(9) 0.0277(10) 0.0049(8) 0.0068(7) -0.0073(7)
C70 0.0166(8) 0.0252(8) 0.0198(8) 0.0040(7) 0.0048(6) 0.0011(7)
C71 0.0171(8) 0.0177(7) 0.0124(7) 0.0025(6) 0.0043(6) 0.0017(6)
C72 0.0131(7) 0.0185(7) 0.0183(8) 0.0055(6) 0.0045(6) 0.0043(6)
C73 0.0137(7) 0.0186(7) 0.0179(8) 0.0043(6) 0.0065(6) 0.0015(6)
C74 0.0179(8) 0.0187(8) 0.0256(9) 0.0039(7) 0.0093(7) 0.0023(6)
C75 0.0230(9) 0.0233(9) 0.0248(9) -0.0048(7) 0.0086(7) -0.0025(7)
C76 0.0201(9) 0.0347(10) 0.0207(9) -0.0013(8) 0.0018(7) -0.0018(7)
C77 0.0168(8) 0.0322(9) 0.0198(8) 0.0052(7) 0.0039(7) 0.0037(7)
C78 0.0153(8) 0.0196(8) 0.0170(8) 0.0046(6) 0.0058(6) 0.0021(6)
C1S 0.048(2) 0.093(4) 0.035(2) 0.016(2) 0.0101(19) 0.002(2)
Cl1 0.0540(7) 0.0532(7) 0.0510(9) 0.0120(8) 0.0120(8) 0.0030(5)
Cl2 0.0706(8) 0.0415(5) 0.0619(7) 0.0079(5) 0.0204(6) -0.0025(5)
C1T 0.053(4) 0.062(5) 0.037(4) -0.007(3) -0.006(3) 0.039(4)
Cl1A 0.077(2) 0.0507(17) 0.103(3) 0.035(2) 0.038(3) 0.0236(14)
Cl2A 0.0485(11) 0.0809(14) 0.0474(11) 0.0346(10) -0.0003(8) -0.0009(9)

loop_
_atom_type_symbol
_atom_type_description
_atom_type_scat_dispersion_real
_atom_type_scat_dispersion_imag
_atom_type_scat_source
C C 0.0033 0.0016 'International Tables Vol C Tables 4.2.6.8 and 6.1.1.4'
H H 0.0000 0.0000 'International Tables Vol C Tables 4.2.6.8 and 6.1.1.4'
O O 0.0106 0.0060 'International Tables Vol C Tables 4.2.6.8 and 6.1.1.4'
Cl Cl 0.1484 0.1585 'International Tables Vol C Tables 4.2.6.8 and 6.1.1.4'

loop_
_geom_angle_atom_site_label_1
_geom_angle_atom_site_label_2
_geom_angle_atom_site_label_3
_geom_angle
C4 O2 H2 105.1(11)
C7 O3 H3 105.4(11)
C2 C1 C10 116.57(12)
C2 C1 C18 110.92(12)
C10 C1 C18 109.96(12)
C2 C1 H1 106.2
C10 C1 H1 106.2
C18 C1 H1 106.2
O1 C2 C3 120.65(14)
O1 C2 C1 117.52(13)
C3 C2 C1 121.77(13)
C4 C3 C8 119.68(13)
C4 C3 C2 119.29(13)
C8 C3 C2 121.00(13)
O2 C4 C5 117.83(13)
O2 C4 C3 122.82(13)
C5 C4 C3 119.34(13)
C6 C5 C4 120.99(14)
C6 C5 C25 113.32(13)
C4 C5 C25 125.59(13)
C5 C6 C7 120.74(14)
C5 C6 C32 113.74(13)
C7 C6 C32 125.43(13)
O3 C7 C6 117.71(13)
O3 C7 C8 122.82(13)
C6 C7 C8 119.47(13)
C7 C8 C3 119.77(13)
C7 C8 C9 119.51(13)
C3 C8 C9 120.68(13)
O4 C9 C8 120.85(14)
O4 C9 C10 117.95(13)
C8 C9 C10 121.13(13)
C9 C10 C1 117.29(12)
C9 C10 C11 109.32(12)
C1 C10 C11 109.09(12)
C9 C10 H10 106.9
C1 C10 H10 106.9
C11 C10 H10 106.9
C12 C11 C24 109.13(12)
C12 C11 C10 105.50(12)
C24 C11 C10 105.49(12)
C12 C11 H11 112.1
C24 C11 H11 112.1
C10 C11 H11 112.1
C13 C12 C17 120.41(14)
C13 C12 C11 126.07(14)
C17 C12 C11 113.43(13)
C12 C13 C14 118.95(15)
C12 C13 H13 120.5
C14 C13 H13 120.5
C15 C14 C13 120.77(15)
C15 C14 H14 119.6
C13 C14 H14 119.6
C14 C15 C16 120.13(15)
C14 C15 H15 119.9
C16 C15 H15 119.9
C17 C16 C15 119.34(15)
C17 C16 H16 120.3
C15 C16 H16 120.3
C16 C17 C12 120.34(14)
C16 C17 C18 126.41(14)
C12 C17 C18 113.18(13)
C19 C18 C17 108.44(12)
C19 C18 C1 106.97(12)
C17 C18 C1 104.69(12)
C19 C18 H18 112.1
C17 C18 H18 112.1
C1 C18 H18 112.1
C20 C19 C24 120.56(15)
C20 C19 C18 126.36(14)
C24 C19 C18 113.04(13)
C19 C20 C21 118.98(15)
C19 C20 H20 120.5
C21 C20 H20 120.5
C22 C21 C20 120.39(16)
C22 C21 H21 119.8
C20 C21 H21 119.8
C21 C22 C23 120.49(15)
C21 C22 H22 119.8
C23 C22 H22 119.8
C24 C23 C22 119.45(15)
C24 C23 H23 120.3
C22 C23 H23 120.3
C23 C24 C19 120.10(15)
C23 C24 C11 126.28(14)
C19 C24 C11 113.52(13)
C26 C25 C5 105.19(12)
C26 C25 C38 107.24(12)
C5 C25 C38 103.85(12)
C26 C25 H25 113.3
C5 C25 H25 113.3
C38 C25 H25 113.3
C27 C26 C31 120.07(15)
C27 C26 C25 126.73(14)
C31 C26 C25 113.19(13)
C26 C27 C28 119.45(15)
C26 C27 H27 120.3
C28 C27 H27 120.3
C29 C28 C27 120.36(15)
C29 C28 H28 119.8
C27 C28 H28 119.8
C28 C29 C30 120.13(16)
C28 C29 H29 119.9
C30 C29 H29 119.9
C31 C30 C29 119.62(15)
C31 C30 H30 120.2
C29 C30 H30 120.2
C30 C31 C26 120.36(15)
C30 C31 C32 126.31(14)
C26 C31 C32 113.33(14)
C6 C32 C31 105.46(12)
C6 C32 C33 103.63(12)
C31 C32 C33 106.89(12)
C6 C32 H32 113.3
C31 C32 H32 113.3
C33 C32 H32 113.3
C34 C33 C38 120.76(15)
C34 C33 C32 125.96(14)
C38 C33 C32 113.15(13)
C33 C34 C35 118.91(15)
C33 C34 H34 120.5
C35 C34 H34 120.5
C36 C35 C34 120.35(16)
C36 C35 H35 119.8
C34 C35 H35 119.8
C35 C36 C37 121.15(16)
C35 C36 H36 119.4
C37 C36 H36 119.4
C38 C37 C36 118.74(15)
C38 C37 H37 120.6
C36 C37 H37 120.6
C37 C38 C33 120.08(15)
C37 C38 C25 126.72(14)
C33 C38 C25 113.08(13)
C44 O6 H6 105.8(12)
C47 O7 H7 105.3(11)
C42 C41 C50 116.99(12)
C42 C41 C58 110.54(13)
C50 C41 C58 109.65(12)
C42 C41 H41 106.3
C50 C41 H41 106.3
C58 C41 H41 106.3
O5 C42 C43 120.78(14)
O5 C42 C41 117.54(13)
C43 C42 C41 121.68(13)
C44 C43 C48 119.78(13)
C44 C43 C42 119.10(13)
C48 C43 C42 121.07(14)
O6 C44 C45 118.07(14)
O6 C44 C43 122.71(13)
C45 C44 C43 119.21(14)
C46 C45 C44 120.83(14)
C46 C45 C65 113.55(13)
C44 C45 C65 125.60(14)
C45 C46 C47 121.19(14)
C45 C46 C72 113.67(13)
C47 C46 C72 125.15(14)
O7 C47 C46 118.13(13)
O7 C47 C48 122.86(14)
C46 C47 C48 119.00(14)
C47 C48 C43 119.83(14)
C47 C48 C49 119.10(13)
C43 C48 C49 121.07(13)
O8 C49 C48 120.95(14)
O8 C49 C50 117.49(14)
C48 C49 C50 121.56(13)
C49 C50 C41 117.45(13)
C49 C50 C51 108.33(12)
C41 C50 C51 109.19(12)
C49 C50 H50 107.1
C41 C50 H50 107.1
C51 C50 H50 107.1
C64 C51 C52 107.43(13)
C64 C51 C50 106.87(12)
C52 C51 C50 105.85(12)
C64 C51 H51 112.1
C52 C51 H51 112.1
C50 C51 H51 112.1
C53 C52 C57 120.43(15)
C53 C52 C51 125.92(15)
C57 C52 C51 113.63(14)
C54 C53 C52 119.09(16)
C54 C53 H53 120.5
C52 C53 H53 120.5
C53 C54 C55 120.63(16)
C53 C54 H54 119.7
C55 C54 H54 119.7
C54 C55 C56 120.42(15)
C54 C55 H55 119.8
C56 C55 H55 119.8
C57 C56 C55 119.04(16)
C57 C56 H56 120.5
C55 C56 H56 120.5
C56 C57 C52 120.38(15)
C56 C57 C58 126.42(15)
C52 C57 C58 113.19(13)
C59 C58 C57 107.10(12)
C59 C58 C41 107.84(12)
C57 C58 C41 105.44(12)
C59 C58 H58 112.0
C57 C58 H58 112.0
C41 C58 H58 112.0
C60 C59 C64 120.32(14)
C60 C59 C58 126.62(14)
C64 C59 C58 113.04(14)
C59 C60 C61 119.12(15)
C59 C60 H60 120.4
C61 C60 H60 120.4
C62 C61 C60 120.44(16)
C62 C61 H61 119.8
C60 C61 H61 119.8
C63 C62 C61 120.44(15)
C63 C62 H62 119.8
C61 C62 H62 119.8
C62 C63 C64 119.63(15)
C62 C63 H63 120.2
C64 C63 H63 120.2
C63 C64 C59 120.00(15)
C63 C64 C51 126.45(14)
C59 C64 C51 113.51(13)
C66 C65 C45 105.48(13)
C66 C65 C78 105.17(12)
C45 C65 C78 105.31(13)
C66 C65 H65 113.4
C45 C65 H65 113.4
C78 C65 H65 113.4
C67 C66 C71 120.11(15)
C67 C66 C65 126.87(15)
C71 C66 C65 113.00(14)
C66 C67 C68 119.19(17)
C66 C67 H67 120.4
C68 C67 H67 120.4
C69 C68 C67 120.46(17)
C69 C68 H68 119.8
C67 C68 H68 119.8
C68 C69 C70 120.41(17)
C68 C69 H69 119.8
C70 C69 H69 119.8
C71 C70 C69 119.31(17)
C71 C70 H70 120.3
C69 C70 H70 120.3
C70 C71 C66 120.51(15)
C70 C71 C72 126.09(15)
C66 C71 C72 113.38(14)
C46 C72 C71 105.46(12)
C46 C72 C73 105.17(12)
C71 C72 C73 105.58(13)
C46 C72 H72 113.3
C71 C72 H72 113.3
C73 C72 H72 113.3
C74 C73 C78 120.30(16)
C74 C73 C72 126.54(15)
C78 C73 C72 113.15(14)
C73 C74 C75 119.30(16)
C73 C74 H74 120.4
C75 C74 H74 120.4
C76 C75 C74 120.27(16)
C76 C75 H75 119.9
C74 C75 H75 119.9
C75 C76 C77 120.91(17)
C75 C76 H76 119.5
C77 C76 H76 119.5
C78 C77 C76 118.67(17)
C78 C77 H77 120.7
C76 C77 H77 120.7
C77 C78 C73 120.54(15)
C77 C78 C65 126.27(15)
C73 C78 C65 113.18(14)
Cl1 C1S Cl2 112.6(2)
Cl1 C1S H1S1 109.1
Cl2 C1S H1S1 109.1
Cl1 C1S H1S2 109.1
Cl2 C1S H1S2 109.1
H1S1 C1S H1S2 107.8
Cl1A C1T Cl2A 110.4(4)
Cl1A C1T H1T1 109.6
Cl2A C1T H1T1 109.6
Cl1A C1T H1T2 109.6
Cl2A C1T H1T2 109.6
H1T1 C1T H1T2 108.1

loop_
_geom_bond_atom_site_label_1
_geom_bond_atom_site_label_2
_geom_bond_distance
O1 C2 1.2415(18)
O2 C4 1.3485(18)
O2 H2 0.866(14)
O3 C7 1.3538(18)
O3 H3 0.866(14)
O4 C9 1.2425(18)
C1 C2 1.511(2)
C1 C10 1.549(2)
C1 C18 1.571(2)
C1 H1 1.0000
C2 C3 1.457(2)
C3 C4 1.406(2)
C3 C8 1.429(2)
C4 C5 1.398(2)
C5 C6 1.385(2)
C5 C25 1.528(2)
C6 C7 1.401(2)
C6 C32 1.523(2)
C7 C8 1.401(2)
C8 C9 1.455(2)
C9 C10 1.512(2)
C10 C11 1.568(2)
C10 H10 1.0000
C11 C12 1.513(2)
C11 C24 1.519(2)
C11 H11 1.0000
C12 C13 1.385(2)
C12 C17 1.401(2)
C13 C14 1.399(2)
C13 H13 0.9500
C14 C15 1.386(2)
C14 H14 0.9500
C15 C16 1.396(2)
C15 H15 0.9500
C16 C17 1.386(2)
C16 H16 0.9500
C17 C18 1.515(2)
C18 C19 1.513(2)
C18 H18 1.0000
C19 C20 1.389(2)
C19 C24 1.401(2)
C20 C21 1.398(2)
C20 H20 0.9500
C21 C22 1.389(2)
C21 H21 0.9500
C22 C23 1.392(2)
C22 H22 0.9500
C23 C24 1.387(2)
C23 H23 0.9500
C25 C26 1.522(2)
C25 C38 1.529(2)
C25 H25 1.0000
C26 C27 1.387(2)
C26 C31 1.399(2)
C27 C28 1.396(2)
C27 H27 0.9500
C28 C29 1.388(2)
C28 H28 0.9500
C29 C30 1.394(2)
C29 H29 0.9500
C30 C31 1.383(2)
C30 H30 0.9500
C31 C32 1.525(2)
C32 C33 1.529(2)
C32 H32 1.0000
C33 C34 1.386(2)
C33 C38 1.402(2)
C34 C35 1.395(2)
C34 H34 0.9500
C35 C36 1.379(2)
C35 H35 0.9500
C36 C37 1.397(2)
C36 H36 0.9500
C37 C38 1.387(2)
C37 H37 0.9500
O5 C42 1.2426(19)
O6 C44 1.3507(18)
O6 H6 0.849(14)
O7 C47 1.3483(18)
O7 H7 0.877(14)
O8 C49 1.2413(19)
C41 C42 1.510(2)
C41 C50 1.550(2)
C41 C58 1.574(2)
C41 H41 1.0000
C42 C43 1.457(2)
C43 C44 1.404(2)
C43 C48 1.427(2)
C44 C45 1.401(2)
C45 C46 1.380(2)
C45 C65 1.525(2)
C46 C47 1.400(2)
C46 C72 1.519(2)
C47 C48 1.406(2)
C48 C49 1.455(2)
C49 C50 1.508(2)
C50 C51 1.578(2)
C50 H50 1.0000
C51 C64 1.511(2)
C51 C52 1.512(2)
C51 H51 1.0000
C52 C53 1.390(2)
C52 C57 1.395(2)
C53 C54 1.389(2)
C53 H53 0.9500
C54 C55 1.390(3)
C54 H54 0.9500
C55 C56 1.393(2)
C55 H55 0.9500
C56 C57 1.392(2)
C56 H56 0.9500
C57 C58 1.517(2)
C58 C59 1.511(2)
C58 H58 1.0000
C59 C60 1.385(2)
C59 C64 1.404(2)
C60 C61 1.397(2)
C60 H60 0.9500
C61 C62 1.387(2)
C61 H61 0.9500
C62 C63 1.384(2)
C62 H62 0.9500
C63 C64 1.387(2)
C63 H63 0.9500
C65 C66 1.525(2)
C65 C78 1.528(2)
C65 H65 1.0000
C66 C67 1.386(2)
C66 C71 1.400(2)
C67 C68 1.395(3)
C67 H67 0.9500
C68 C69 1.386(3)
C68 H68 0.9500
C69 C70 1.391(2)
C69 H69 0.9500
C70 C71 1.382(2)
C70 H70 0.9500
C71 C72 1.523(2)
C72 C73 1.525(2)
C72 H72 1.0000
C73 C74 1.385(2)
C73 C78 1.398(2)
C74 C75 1.391(3)
C74 H74 0.9500
C75 C76 1.384(3)
C75 H75 0.9500
C76 C77 1.396(3)
C76 H76 0.9500
C77 C78 1.386(2)
C77 H77 0.9500
C1S Cl1 1.737(5)
C1S Cl2 1.763(5)
C1S H1S1 0.9900
C1S H1S2 0.9900
C1T Cl1A 1.737(7)
C1T Cl2A 1.753(7)
C1T H1T1 0.9900
C1T H1T2 0.9900

loop_
_geom_hbond_atom_site_label_D
_geom_hbond_atom_site_label_H
_geom_hbond_atom_site_label_A
_geom_hbond_distance_DH
_geom_hbond_distance_HA
_geom_hbond_distance_DA
_geom_hbond_angle_DHA
O2 H2 O1 0.866(14) 1.745(17) 2.5382(16) 151.1(16)
O3 H3 O4 0.866(14) 1.761(16) 2.5498(16) 150.3(15)
O6 H6 O5 0.849(14) 1.759(17) 2.5320(16) 150.4(16)
O7 H7 O8 0.877(14) 1.736(17) 2.5363(16) 150.6(16)
